data_8105543
loop_
_publ_author_name
'Huo, Shao-Jie'
'Wu, Ji-Chun'
'He, Xi-Chen'
'Wu, Qi-Yun'
'Du, Jiang'

_publ_section_title
;
 Crystal structure of
 (20S)-20-(dimethylamino)-3-(tigloylamino)-5\a-pregn-2,16-dien-4-one,
 C28H42N2O2
;
_journal_issue 1
_journal_name_full 'Zeitschrift f\"ur Kristallographie - New Crystal Structures'
_journal_page_first 65
_journal_page_last 67
_journal_paper_doi 10.1515/ncrs-2018-0169
_journal_volume 234
_journal_year 2018
_chemical_absolute_configuration .
_chemical_formula_moiety 'C28 H42 N2 O2'
_chemical_formula_sum 'C28 H42 N2 O2'
_chemical_formula_weight 438.63
_space_group_crystal_system monoclinic
_space_group_IT_number 4
_space_group_name_Hall 'P 2yb'
_space_group_name_H-M_alt 'P 1 21 1'
_atom_sites_solution_hydrogens geom
_atom_sites_solution_primary dual
_cell_angle_alpha 90
_cell_angle_beta 113.821(4)
_cell_angle_gamma 90
_cell_formula_units_Z 2
_cell_length_a 12.679(3)
_cell_length_b 6.9067(14)
_cell_length_c 15.577(3)
_cell_measurement_reflns_used 2045
_cell_measurement_temperature 173
_cell_measurement_theta_max 24.067
_cell_measurement_theta_min 2.683
_cell_volume 1247.9(5)
_computing_cell_refinement 'SAINT v8.34A (Bruker, 2013)'
_computing_data_reduction 'SAINT v8.34A (Bruker, 2013)'
_computing_molecular_graphics 'Olex2 (Dolomanov et al., 2009)'
_computing_publication_material 'Olex2 (Dolomanov et al., 2009)'
_computing_structure_refinement 'ShelXL (Sheldrick, 2015)'
_computing_structure_solution 'ShelXT (Sheldrick, 2015)'
_diffrn_ambient_temperature 173
_diffrn_measured_fraction_theta_full 0.997
_diffrn_measured_fraction_theta_max 0.993
_diffrn_measurement_device_type 'Bruker APEX-II CCD'
_diffrn_radiation_type MoK\a
_diffrn_radiation_wavelength 0.71073
_diffrn_reflns_av_R_equivalents 0.0410
_diffrn_reflns_av_unetI/netI 0.0709
_diffrn_reflns_Laue_measured_fraction_full 0.997
_diffrn_reflns_Laue_measured_fraction_max 0.993
_diffrn_reflns_limit_h_max 15
_diffrn_reflns_limit_h_min -15
_diffrn_reflns_limit_k_max 8
_diffrn_reflns_limit_k_min -8
_diffrn_reflns_limit_l_max 19
_diffrn_reflns_limit_l_min -19
_diffrn_reflns_number 8510
_diffrn_reflns_point_group_measured_fraction_full 0.997
_diffrn_reflns_point_group_measured_fraction_max 0.994
_diffrn_reflns_theta_full 25.242
_diffrn_reflns_theta_max 26.407
_diffrn_reflns_theta_min 1.429
_exptl_absorpt_coefficient_mu 0.073
_exptl_absorpt_correction_T_max 0.7454
_exptl_absorpt_correction_T_min 0.6739
_exptl_absorpt_correction_type multi-scan
_exptl_absorpt_process_details
'SADABS-2014/5 (Bruker,2014/5) was used for absorption correction. wR2(int) was 0.1050 before and 0.0623 after correction. The Ratio of minimum to maximum transmission is 0.9041. The \l/2 correction factor is 0.00150.'
_exptl_crystal_colour colourless
_exptl_crystal_colour_primary colourless
_exptl_crystal_density_diffrn 1.167
_exptl_crystal_description block
_exptl_crystal_F_000 480
_exptl_crystal_size_max 0.28
_exptl_crystal_size_mid 0.15
_exptl_crystal_size_min 0.12
_refine_diff_density_max 0.191
_refine_diff_density_min -0.210
_refine_diff_density_rms 0.050
_refine_ls_abs_structure_details
;
 Refined as an inversion twin.
;
_refine_ls_abs_structure_Flack 1(2)
_refine_ls_extinction_coef .
_refine_ls_extinction_method none
_refine_ls_goodness_of_fit_ref 1.029
_refine_ls_hydrogen_treatment constr
_refine_ls_matrix_type full
_refine_ls_number_parameters 297
_refine_ls_number_reflns 4672
_refine_ls_number_restraints 1
_refine_ls_restrained_S_all 1.029
_refine_ls_R_factor_all 0.0614
_refine_ls_R_factor_gt 0.0485
_refine_ls_shift/su_max 0.001
_refine_ls_shift/su_mean 0.000
_refine_ls_structure_factor_coef Fsqd
_refine_ls_weighting_details 'w=1/[\s^2^(Fo^2^)+(0.0620P)^2^] where P=(Fo^2^+2Fc^2^)/3'
_refine_ls_weighting_scheme calc
_refine_ls_wR_factor_gt 0.1171
_refine_ls_wR_factor_ref 0.1266
_reflns_Friedel_coverage 0.842
_reflns_Friedel_fraction_full 0.998
_reflns_Friedel_fraction_max 0.995
_reflns_number_gt 3863
_reflns_number_total 4672
_reflns_threshold_expression 'I > 2\s(I)'
_cod_data_source_file suppl_ncrs-2018-0169_suppl.cif
_cod_data_source_block mo
_cod_original_cell_volume 1247.8(5)
_cod_database_code 8105543
_shelx_space_group_comment
;
The symmetry employed for this shelxl refinement is uniquely defined
by the following loop, which should always be used as a source of
symmetry information in preference to the above space-group names.
They are only intended as comments.
;
_shelx_estimated_absorpt_t_max 0.991
_shelx_estimated_absorpt_t_min 0.980
_olex2_refinement_description
;
1. Twinned data refinement
 Scales: 0(2)
 1(2)
2. Fixed Uiso
 At 1.2 times of:
  All C(H) groups, All C(H,H) groups, All N(H) groups
 At 1.5 times of:
  All C(H,H,H) groups
3.a Ternary CH refined with riding coordinates:
 C9(H9), C8(H8), C5(H5), C14(H14), C20(H20)
3.b Secondary CH2 refined with riding coordinates:
 C1(H1A,H1B), C6(H6A,H6B), C11(H11A,H11B), C12(H12A,H12B), C7(H7A,H7B),
 C15(H15A,H15B)
3.c Aromatic/amide H refined with riding coordinates:
 N1(H1), C16(H16), C2(H2), C26(H26)
3.d Idealised Me refined as rotating group:
 C19(H19A,H19B,H19C), C18(H18A,H18B,H18C), C27(H27A,H27B,H27C), C21(H21A,H21B,
 H21C), C28(H28A,H28B,H28C), C23(H23A,H23B,H23C), C22(H22A,H22B,H22C)
;
_olex2_submission_special_instructions 'No special instructions were received'
_publcif_info_exptl_table_max_cols 4
_publcif_info_exptl_table_use_headnotes n
_publcif_funding_html
;
;

loop_
_space_group_symop_operation_xyz
'x, y, z'
'-x, y+1/2, -z'

loop_
_atom_site_label
_atom_site_type_symbol
_atom_site_fract_x
_atom_site_fract_y
_atom_site_fract_z
_atom_site_U_iso_or_equiv
_atom_site_adp_type
_atom_site_occupancy
_atom_site_site_symmetry_order
_atom_site_calc_flag
_atom_site_refinement_flags_posn
_atom_site_refinement_flags_adp
_atom_site_refinement_flags_occupancy
_atom_site_disorder_assembly
_atom_site_disorder_group
O2 O 1.15370(19) 0.3551(4) 0.78893(16) 0.0331(6) Uani 1 1 d . . . . .
O1 O 0.96818(19) 0.8848(3) 0.57882(16) 0.0313(6) Uani 1 1 d . . . . .
N1 N 1.0893(2) 0.6239(4) 0.69971(18) 0.0259(6) Uani 1 1 d . . . . .
H1 H 1.1079 0.7451 0.6951 0.031 Uiso 1 1 calc R . . . .
N2 N 0.1678(2) 0.2293(5) 0.18656(19) 0.0324(7) Uani 1 1 d . . . . .
C4 C 0.9309(3) 0.7186(5) 0.5607(2) 0.0225(7) Uani 1 1 d . . . . .
C3 C 0.9880(2) 0.5585(5) 0.6261(2) 0.0228(7) Uani 1 1 d . . . . .
C10 C 0.7521(2) 0.5122(4) 0.4896(2) 0.0193(6) Uani 1 1 d . . . . .
C13 C 0.4024(2) 0.4472(5) 0.2652(2) 0.0207(6) Uani 1 1 d . . . . .
C17 C 0.3099(2) 0.4392(5) 0.1645(2) 0.0241(7) Uani 1 1 d . . . . .
C1 C 0.8296(3) 0.3349(4) 0.5317(2) 0.0225(7) Uani 1 1 d . . . . .
H1A H 0.7868 0.2419 0.5541 0.027 Uiso 1 1 calc R . . . .
H1B H 0.8455 0.2704 0.4814 0.027 Uiso 1 1 calc R . . . .
C24 C 1.1631(3) 0.5278(5) 0.7771(2) 0.0250(7) Uani 1 1 d . . . . .
C19 C 0.7056(3) 0.5866(5) 0.5603(2) 0.0241(7) Uani 1 1 d . . . . .
H19A H 0.6623 0.4832 0.5747 0.036 Uiso 1 1 calc GR . . . .
H19B H 0.6546 0.6973 0.5333 0.036 Uiso 1 1 calc GR . . . .
H19C H 0.7701 0.6269 0.6180 0.036 Uiso 1 1 calc GR . . . .
C9 C 0.6522(2) 0.4626(5) 0.3940(2) 0.0198(6) Uani 1 1 d . . . . .
H9 H 0.6894 0.4089 0.3535 0.024 Uiso 1 1 calc R . . . .
C6 C 0.7653(3) 0.8457(5) 0.4200(2) 0.0251(7) Uani 1 1 d . . . . .
H6A H 0.8192 0.9335 0.4076 0.030 Uiso 1 1 calc R . . . .
H6B H 0.7338 0.9157 0.4599 0.030 Uiso 1 1 calc R . . . .
C11 C 0.5706(3) 0.3029(5) 0.4005(2) 0.0231(7) Uani 1 1 d . . . . .
H11A H 0.5415 0.3418 0.4481 0.028 Uiso 1 1 calc R . . . .
H11B H 0.6156 0.1823 0.4228 0.028 Uiso 1 1 calc R . . . .
C25 C 1.2581(3) 0.6504(5) 0.8454(2) 0.0254(7) Uani 1 1 d . . . . .
C12 C 0.4665(2) 0.2595(5) 0.3076(2) 0.0222(7) Uani 1 1 d . . . . .
H12A H 0.4935 0.1976 0.2628 0.027 Uiso 1 1 calc R . . . .
H12B H 0.4135 0.1685 0.3194 0.027 Uiso 1 1 calc R . . . .
C7 C 0.6676(3) 0.7903(5) 0.3280(2) 0.0267(7) Uani 1 1 d . . . . .
H7A H 0.7000 0.7328 0.2856 0.032 Uiso 1 1 calc R . . . .
H7B H 0.6241 0.9080 0.2974 0.032 Uiso 1 1 calc R . . . .
C8 C 0.5858(3) 0.6456(5) 0.3431(2) 0.0208(7) Uani 1 1 d . . . . .
H8 H 0.5503 0.7078 0.3830 0.025 Uiso 1 1 calc R . . . .
C5 C 0.8299(2) 0.6672(4) 0.4715(2) 0.0202(6) Uani 1 1 d . . . . .
H5 H 0.8626 0.6050 0.4296 0.024 Uiso 1 1 calc R . . . .
C18 C 0.3477(3) 0.5364(5) 0.3281(2) 0.0257(7) Uani 1 1 d . . . . .
H18A H 0.3161 0.6643 0.3039 0.039 Uiso 1 1 calc GR . . . .
H18B H 0.4064 0.5496 0.3923 0.039 Uiso 1 1 calc GR . . . .
H18C H 0.2855 0.4521 0.3283 0.039 Uiso 1 1 calc GR . . . .
C16 C 0.3147(3) 0.6028(5) 0.1204(2) 0.0291(8) Uani 1 1 d . . . . .
H16 H 0.2613 0.6349 0.0588 0.035 Uiso 1 1 calc R . . . .
C14 C 0.4902(2) 0.5837(5) 0.2509(2) 0.0210(7) Uani 1 1 d . . . . .
H14 H 0.5284 0.5054 0.2176 0.025 Uiso 1 1 calc R . . . .
C2 C 0.9430(3) 0.3816(5) 0.6120(2) 0.0259(7) Uani 1 1 d . . . . .
H2 H 0.9836 0.2809 0.6538 0.031 Uiso 1 1 calc R . . . .
C20 C 0.2293(3) 0.2707(5) 0.1257(2) 0.0273(7) Uani 1 1 d . . . . .
H20 H 0.2792 0.1555 0.1304 0.033 Uiso 1 1 calc R . . . .
C15 C 0.4141(3) 0.7308(5) 0.1790(2) 0.0289(7) Uani 1 1 d . . . . .
H15A H 0.3889 0.8365 0.2093 0.035 Uiso 1 1 calc R . . . .
H15B H 0.4537 0.7865 0.1415 0.035 Uiso 1 1 calc R . . . .
C26 C 1.2441(3) 0.8378(5) 0.8567(2) 0.0330(8) Uani 1 1 d . . . . .
H26 H 1.1717 0.8935 0.8188 0.040 Uiso 1 1 calc R . . . .
C27 C 1.3665(3) 0.5415(6) 0.9021(2) 0.0384(9) Uani 1 1 d . . . . .
H27A H 1.3728 0.5259 0.9665 0.058 Uiso 1 1 calc GR . . . .
H27B H 1.4334 0.6137 0.9027 0.058 Uiso 1 1 calc GR . . . .
H27C H 1.3642 0.4137 0.8740 0.058 Uiso 1 1 calc GR . . . .
C21 C 0.1513(3) 0.2941(7) 0.0214(2) 0.0425(10) Uani 1 1 d . . . . .
H21A H 0.1035 0.1781 -0.0010 0.064 Uiso 1 1 calc GR . . . .
H21B H 0.1989 0.3117 -0.0143 0.064 Uiso 1 1 calc GR . . . .
H21C H 0.1016 0.4074 0.0128 0.064 Uiso 1 1 calc GR . . . .
C28 C 1.3329(3) 0.9680(6) 0.9242(3) 0.0439(10) Uani 1 1 d . . . . .
H28A H 1.3269 1.0968 0.8962 0.066 Uiso 1 1 calc GR . . . .
H28B H 1.4098 0.9148 0.9387 0.066 Uiso 1 1 calc GR . . . .
H28C H 1.3202 0.9780 0.9821 0.066 Uiso 1 1 calc GR . . . .
C23 C 0.1238(3) 0.0323(6) 0.1747(3) 0.0473(10) Uani 1 1 d . . . . .
H23A H 0.0672 0.0142 0.1101 0.071 Uiso 1 1 calc GR . . . .
H23B H 0.0869 0.0088 0.2182 0.071 Uiso 1 1 calc GR . . . .
H23C H 0.1876 -0.0590 0.1879 0.071 Uiso 1 1 calc GR . . . .
C22 C 0.0776(3) 0.3681(7) 0.1758(3) 0.0489(11) Uani 1 1 d . . . . .
H22A H 0.1056 0.4992 0.1731 0.073 Uiso 1 1 calc GR . . . .
H22B H 0.0560 0.3580 0.2294 0.073 Uiso 1 1 calc GR . . . .
H22C H 0.0102 0.3408 0.1177 0.073 Uiso 1 1 calc GR . . . .

loop_
_atom_site_aniso_label
_atom_site_aniso_U_11
_atom_site_aniso_U_22
_atom_site_aniso_U_33
_atom_site_aniso_U_23
_atom_site_aniso_U_13
_atom_site_aniso_U_12
O2 0.0304(13) 0.0298(14) 0.0315(13) 0.0011(12) 0.0046(11) 0.0037(12)
O1 0.0293(12) 0.0240(13) 0.0305(12) 0.0001(11) 0.0015(10) -0.0075(11)
N1 0.0199(13) 0.0251(15) 0.0254(14) -0.0016(13) 0.0017(12) -0.0014(12)
N2 0.0241(14) 0.0398(17) 0.0298(15) 0.0001(14) 0.0073(13) -0.0078(14)
C4 0.0197(15) 0.0249(18) 0.0225(16) 0.0002(14) 0.0083(14) 0.0006(14)
C3 0.0176(14) 0.0260(18) 0.0205(16) -0.0013(14) 0.0032(13) 0.0017(14)
C10 0.0180(14) 0.0188(16) 0.0172(14) 0.0017(13) 0.0031(12) 0.0004(13)
C13 0.0200(14) 0.0212(15) 0.0182(15) -0.0007(14) 0.0048(12) -0.0010(14)
C17 0.0161(14) 0.0343(19) 0.0201(15) -0.0004(15) 0.0052(13) 0.0010(14)
C1 0.0218(15) 0.0193(16) 0.0207(15) -0.0001(13) 0.0026(13) 0.0007(14)
C24 0.0192(15) 0.030(2) 0.0219(16) -0.0010(15) 0.0047(14) 0.0037(15)
C19 0.0228(15) 0.0274(17) 0.0214(15) -0.0028(14) 0.0082(13) 0.0012(14)
C9 0.0174(14) 0.0215(16) 0.0184(14) 0.0002(14) 0.0050(12) 0.0018(13)
C6 0.0237(16) 0.0206(16) 0.0259(17) 0.0010(14) 0.0048(14) -0.0024(14)
C11 0.0211(15) 0.0206(17) 0.0208(16) 0.0011(13) 0.0016(13) -0.0010(13)
C25 0.0190(15) 0.036(2) 0.0188(16) -0.0028(15) 0.0050(14) 0.0002(15)
C12 0.0201(15) 0.0221(16) 0.0198(15) 0.0011(14) 0.0033(13) -0.0017(14)
C7 0.0247(16) 0.0255(18) 0.0254(17) 0.0069(15) 0.0055(14) -0.0040(14)
C8 0.0196(15) 0.0212(16) 0.0188(15) 0.0005(13) 0.0049(13) -0.0002(13)
C5 0.0175(15) 0.0206(16) 0.0205(15) -0.0032(13) 0.0056(13) -0.0019(13)
C18 0.0241(15) 0.0277(17) 0.0250(16) 0.0000(15) 0.0097(14) 0.0006(15)
C16 0.0203(16) 0.039(2) 0.0208(16) 0.0071(16) 0.0012(13) -0.0014(15)
C14 0.0196(15) 0.0243(17) 0.0162(15) -0.0003(13) 0.0042(13) -0.0032(14)
C2 0.0224(15) 0.0246(17) 0.0247(16) 0.0026(15) 0.0033(14) 0.0066(14)
C20 0.0193(15) 0.036(2) 0.0209(16) 0.0009(16) 0.0023(13) -0.0036(15)
C15 0.0240(16) 0.0314(19) 0.0236(16) 0.0102(16) 0.0017(14) -0.0036(15)
C26 0.0266(17) 0.035(2) 0.0289(18) -0.0027(16) 0.0029(15) 0.0010(16)
C27 0.0241(17) 0.048(2) 0.0315(19) -0.0047(19) -0.0011(15) 0.0064(18)
C21 0.0333(19) 0.059(3) 0.0255(18) -0.0023(19) 0.0019(16) -0.014(2)
C28 0.044(2) 0.039(2) 0.035(2) -0.0056(19) 0.0009(18) -0.006(2)
C23 0.045(2) 0.054(3) 0.037(2) -0.004(2) 0.0107(19) -0.025(2)
C22 0.0273(18) 0.072(3) 0.047(2) 0.010(2) 0.0144(18) 0.001(2)

loop_
_atom_type_symbol
_atom_type_description
_atom_type_scat_dispersion_real
_atom_type_scat_dispersion_imag
_atom_type_scat_source
C C 0.0033 0.0016 'International Tables Vol C Tables 4.2.6.8 and 6.1.1.4'
H H 0.0000 0.0000 'International Tables Vol C Tables 4.2.6.8 and 6.1.1.4'
N N 0.0061 0.0033 'International Tables Vol C Tables 4.2.6.8 and 6.1.1.4'
O O 0.0106 0.0060 'International Tables Vol C Tables 4.2.6.8 and 6.1.1.4'

loop_
_geom_angle_atom_site_label_1
_geom_angle_atom_site_label_2
_geom_angle_atom_site_label_3
_geom_angle
_geom_angle_site_symmetry_1
_geom_angle_site_symmetry_3
C3 N1 H1 115.1 . .
C24 N1 H1 115.1 . .
C24 N1 C3 129.7(3) . .
C23 N2 C20 112.0(3) . .
C22 N2 C20 113.2(3) . .
C22 N2 C23 111.1(3) . .
O1 C4 C3 120.2(3) . .
O1 C4 C5 122.5(3) . .
C3 C4 C5 117.2(3) . .
N1 C3 C4 110.7(3) . .
C2 C3 N1 128.3(3) . .
C2 C3 C4 121.0(3) . .
C1 C10 C9 111.4(2) . .
C1 C10 C5 106.4(2) . .
C19 C10 C1 109.0(2) . .
C19 C10 C9 111.1(2) . .
C19 C10 C5 110.8(3) . .
C9 C10 C5 108.0(2) . .
C17 C13 C18 108.0(2) . .
C17 C13 C14 100.0(2) . .
C12 C13 C17 117.6(3) . .
C12 C13 C18 111.2(2) . .
C12 C13 C14 107.0(2) . .
C18 C13 C14 112.6(3) . .
C16 C17 C13 108.7(3) . .
C16 C17 C20 127.7(3) . .
C20 C17 C13 123.6(3) . .
C10 C1 H1A 108.7 . .
C10 C1 H1B 108.7 . .
H1A C1 H1B 107.6 . .
C2 C1 C10 114.4(3) . .
C2 C1 H1A 108.7 . .
C2 C1 H1B 108.7 . .
O2 C24 N1 122.4(3) . .
O2 C24 C25 122.9(3) . .
N1 C24 C25 114.7(3) . .
C10 C19 H19A 109.5 . .
C10 C19 H19B 109.5 . .
C10 C19 H19C 109.5 . .
H19A C19 H19B 109.5 . .
H19A C19 H19C 109.5 . .
H19B C19 H19C 109.5 . .
C10 C9 H9 106.1 . .
C11 C9 C10 113.8(2) . .
C11 C9 H9 106.1 . .
C11 C9 C8 112.2(2) . .
C8 C9 C10 112.0(2) . .
C8 C9 H9 106.1 . .
H6A C6 H6B 108.1 . .
C7 C6 H6A 109.5 . .
C7 C6 H6B 109.5 . .
C5 C6 H6A 109.5 . .
C5 C6 H6B 109.5 . .
C5 C6 C7 110.8(3) . .
C9 C11 H11A 108.6 . .
C9 C11 H11B 108.6 . .
C9 C11 C12 114.8(2) . .
H11A C11 H11B 107.5 . .
C12 C11 H11A 108.6 . .
C12 C11 H11B 108.6 . .
C26 C25 C24 122.1(3) . .
C26 C25 C27 123.4(3) . .
C27 C25 C24 114.5(3) . .
C13 C12 C11 110.1(3) . .
C13 C12 H12A 109.6 . .
C13 C12 H12B 109.6 . .
C11 C12 H12A 109.6 . .
C11 C12 H12B 109.6 . .
H12A C12 H12B 108.2 . .
C6 C7 H7A 109.3 . .
C6 C7 H7B 109.3 . .
C6 C7 C8 111.4(2) . .
H7A C7 H7B 108.0 . .
C8 C7 H7A 109.3 . .
C8 C7 H7B 109.3 . .
C9 C8 H8 108.7 . .
C7 C8 C9 110.5(2) . .
C7 C8 H8 108.7 . .
C14 C8 C9 108.4(2) . .
C14 C8 C7 111.8(2) . .
C14 C8 H8 108.7 . .
C4 C5 C10 111.1(2) . .
C4 C5 C6 111.9(3) . .
C4 C5 H5 106.4 . .
C10 C5 H5 106.4 . .
C6 C5 C10 114.1(2) . .
C6 C5 H5 106.4 . .
C13 C18 H18A 109.5 . .
C13 C18 H18B 109.5 . .
C13 C18 H18C 109.5 . .
H18A C18 H18B 109.5 . .
H18A C18 H18C 109.5 . .
H18B C18 H18C 109.5 . .
C17 C16 H16 123.7 . .
C17 C16 C15 112.6(3) . .
C15 C16 H16 123.7 . .
C13 C14 H14 105.9 . .
C8 C14 C13 112.5(2) . .
C8 C14 H14 105.9 . .
C8 C14 C15 122.1(3) . .
C15 C14 C13 103.5(2) . .
C15 C14 H14 105.9 . .
C3 C2 C1 122.3(3) . .
C3 C2 H2 118.8 . .
C1 C2 H2 118.8 . .
N2 C20 C17 109.9(3) . .
N2 C20 H20 106.2 . .
N2 C20 C21 114.7(3) . .
C17 C20 H20 106.2 . .
C17 C20 C21 112.8(3) . .
C21 C20 H20 106.2 . .
C16 C15 C14 100.3(3) . .
C16 C15 H15A 111.7 . .
C16 C15 H15B 111.7 . .
C14 C15 H15A 111.7 . .
C14 C15 H15B 111.7 . .
H15A C15 H15B 109.5 . .
C25 C26 H26 117.3 . .
C25 C26 C28 125.3(4) . .
C28 C26 H26 117.3 . .
C25 C27 H27A 109.5 . .
C25 C27 H27B 109.5 . .
C25 C27 H27C 109.5 . .
H27A C27 H27B 109.5 . .
H27A C27 H27C 109.5 . .
H27B C27 H27C 109.5 . .
C20 C21 H21A 109.5 . .
C20 C21 H21B 109.5 . .
C20 C21 H21C 109.5 . .
H21A C21 H21B 109.5 . .
H21A C21 H21C 109.5 . .
H21B C21 H21C 109.5 . .
C26 C28 H28A 109.5 . .
C26 C28 H28B 109.5 . .
C26 C28 H28C 109.5 . .
H28A C28 H28B 109.5 . .
H28A C28 H28C 109.5 . .
H28B C28 H28C 109.5 . .
N2 C23 H23A 109.5 . .
N2 C23 H23B 109.5 . .
N2 C23 H23C 109.5 . .
H23A C23 H23B 109.5 . .
H23A C23 H23C 109.5 . .
H23B C23 H23C 109.5 . .
N2 C22 H22A 109.5 . .
N2 C22 H22B 109.5 . .
N2 C22 H22C 109.5 . .
H22A C22 H22B 109.5 . .
H22A C22 H22C 109.5 . .
H22B C22 H22C 109.5 . .

loop_
_geom_bond_atom_site_label_1
_geom_bond_atom_site_label_2
_geom_bond_distance
_geom_bond_site_symmetry_2
O2 C24 1.220(4) .
O1 C4 1.230(4) .
N1 H1 0.8800 .
N1 C3 1.407(4) .
N1 C24 1.363(4) .
N2 C20 1.478(4) .
N2 C23 1.454(5) .
N2 C22 1.450(5) .
C4 C3 1.480(4) .
C4 C5 1.503(4) .
C3 C2 1.329(5) .
C10 C1 1.540(4) .
C10 C19 1.532(4) .
C10 C9 1.555(4) .
C10 C5 1.557(4) .
C13 C17 1.534(4) .
C13 C12 1.531(4) .
C13 C18 1.541(4) .
C13 C14 1.541(4) .
C17 C16 1.336(5) .
C17 C20 1.505(5) .
C1 H1A 0.9900 .
C1 H1B 0.9900 .
C1 C2 1.511(4) .
C24 C25 1.505(5) .
C19 H19A 0.9800 .
C19 H19B 0.9800 .
C19 H19C 0.9800 .
C9 H9 1.0000 .
C9 C11 1.543(4) .
C9 C8 1.548(4) .
C6 H6A 0.9900 .
C6 H6B 0.9900 .
C6 C7 1.518(4) .
C6 C5 1.518(4) .
C11 H11A 0.9900 .
C11 H11B 0.9900 .
C11 C12 1.545(4) .
C25 C26 1.328(5) .
C25 C27 1.502(5) .
C12 H12A 0.9900 .
C12 H12B 0.9900 .
C7 H7A 0.9900 .
C7 H7B 0.9900 .
C7 C8 1.525(4) .
C8 H8 1.0000 .
C8 C14 1.519(4) .
C5 H5 1.0000 .
C18 H18A 0.9800 .
C18 H18B 0.9800 .
C18 H18C 0.9800 .
C16 H16 0.9500 .
C16 C15 1.507(5) .
C14 H14 1.0000 .
C14 C15 1.532(4) .
C2 H2 0.9500 .
C20 H20 1.0000 .
C20 C21 1.532(4) .
C15 H15A 0.9900 .
C15 H15B 0.9900 .
C26 H26 0.9500 .
C26 C28 1.492(5) .
C27 H27A 0.9800 .
C27 H27B 0.9800 .
C27 H27C 0.9800 .
C21 H21A 0.9800 .
C21 H21B 0.9800 .
C21 H21C 0.9800 .
C28 H28A 0.9800 .
C28 H28B 0.9800 .
C28 H28C 0.9800 .
C23 H23A 0.9800 .
C23 H23B 0.9800 .
C23 H23C 0.9800 .
C22 H22A 0.9800 .
C22 H22B 0.9800 .
C22 H22C 0.9800 .

loop_
_twin_individual_id
_twin_individual_mass_fraction_refined
1 0(2)
2 1(2)

loop_
_publcif_info_datablock.id
_publcif_info_datablock.publ_exptl
_publcif_info_datablock.publ_geom
_publcif_info_datablock.structure
{d9c493bc-b23b-4808-9980-8e858cdf1cc2} y y y

loop_
_publcif_info_exptl_table_extra_item
sin_theta_over_lambda_max

loop_
_publcif_info_tables.block_id
_publcif_info_tables.reference_item
{d9c493bc-b23b-4808-9980-8e858cdf1cc2} '_publcif_info_datablock.publ_exptl'

loop_
_publcif_info_cif.paper_type
CB
